data_2216438
loop_
_publ_author_name
'Rui-Hai Cui'
'Ya-Qian Lan'

_publ_section_title
;Poly[[bis(\m-1,2-bis{[2-(2-pyridyl)-1<i>H</i>-imidazol-1-yl]methyl}benzene)lead(II)]
 dithiocyanate]
;
_journal_coeditor_code FJ2062
_journal_issue 12
_journal_name_full 'Acta Crystallographica Section E'
_journal_page_first m3051
_journal_page_last m3051
_journal_paper_doi 10.1107/S1600536807057753
_journal_volume 63
_journal_year 2007
_chemical_formula_iupac '[Pb (C24 H20 N6)2] (S C N)2'
_chemical_formula_moiety 'C48 H40 N12 Pb 2+, 2(C N S -)'
_chemical_formula_sum 'C50 H40 N14 Pb S2'
_chemical_formula_weight 1108.27
_chemical_name_systematic
;
poly[[bis(\m-1,2-bis{[2-(2-pyridyl)-1H-imidazol-1-yl]methyl}benzene)lead(II)]
dithiocyanate]
;
_space_group_IT_number 15
_symmetry_cell_setting monoclinic
_symmetry_space_group_name_Hall '-C 2yc'
_symmetry_space_group_name_H-M 'C 1 2/c 1'
_atom_sites_solution_hydrogens geom
_atom_sites_solution_primary direct
_atom_sites_solution_secondary difmap
_audit_creation_method SHELXL-97
_cell_angle_alpha 90
_cell_angle_beta 126.5930(10)
_cell_angle_gamma 90
_cell_formula_units_Z 4
_cell_length_a 23.9560(8)
_cell_length_b 12.6670(8)
_cell_length_c 18.3560(9)
_cell_measurement_reflns_used 9825
_cell_measurement_temperature 293(2)
_cell_measurement_theta_max 28.35
_cell_measurement_theta_min 1.92
_cell_volume 4472.2(4)
_computing_cell_refinement 'SMART (Bruker, 1997)'
_computing_data_collection 'SMART (Bruker, 1997)'
_computing_data_reduction 'SAINT (Bruker, 1999)'
_computing_molecular_graphics 'SHELXTL-Plus (Sheldrick, 1990)'
_computing_publication_material 'SHELXL97 (Sheldrick, 1997)'
_computing_structure_refinement 'SHELXL97 (Sheldrick, 1997)'
_computing_structure_solution 'SHELXS97(Sheldrick, 1997)'
_diffrn_ambient_temperature 293(2)
_diffrn_measured_fraction_theta_full 0.997
_diffrn_measured_fraction_theta_max 0.940
_diffrn_measurement_device_type 'Bruker APEX CCD area-detector'
_diffrn_measurement_method '\w scans'
_diffrn_radiation_monochromator graphite
_diffrn_radiation_source 'fine-focus sealed tube'
_diffrn_radiation_type MoK\a
_diffrn_radiation_wavelength 0.71073
_diffrn_reflns_av_R_equivalents 0.0429
_diffrn_reflns_av_sigmaI/netI 0.0514
_diffrn_reflns_limit_h_max 25
_diffrn_reflns_limit_h_min -31
_diffrn_reflns_limit_k_max 16
_diffrn_reflns_limit_k_min -16
_diffrn_reflns_limit_l_max 23
_diffrn_reflns_limit_l_min -24
_diffrn_reflns_number 13428
_diffrn_reflns_theta_full 25.00
_diffrn_reflns_theta_max 28.35
_diffrn_reflns_theta_min 1.92
_diffrn_standards_number 0
_exptl_absorpt_coefficient_mu 3.921
_exptl_absorpt_correction_T_max 0.333
_exptl_absorpt_correction_T_min 0.271
_exptl_absorpt_correction_type multi-scan
_exptl_absorpt_process_details '(SADABS; Sheldrick, 1996)'
_exptl_crystal_colour colorless
_exptl_crystal_density_diffrn 1.646
_exptl_crystal_density_method 'not measured'
_exptl_crystal_description block
_exptl_crystal_F_000 2208
_exptl_crystal_size_max 0.36
_exptl_crystal_size_mid 0.31
_exptl_crystal_size_min 0.28
_refine_diff_density_max 1.016
_refine_diff_density_min -1.153
_refine_ls_extinction_method none
_refine_ls_goodness_of_fit_ref 0.990
_refine_ls_hydrogen_treatment constr
_refine_ls_matrix_type full
_refine_ls_number_parameters 303
_refine_ls_number_reflns 5253
_refine_ls_number_restraints 0
_refine_ls_restrained_S_all 0.990
_refine_ls_R_factor_all 0.0416
_refine_ls_R_factor_gt 0.0337
_refine_ls_shift/su_max 0.001
_refine_ls_shift/su_mean 0.000
_refine_ls_structure_factor_coef Fsqd
_refine_ls_weighting_details 'calc w=1/[\s^2^(Fo^2^)+(0.0448P)^2^+0.0000P] where P=(Fo^2^+2Fc^2^)/3'
_refine_ls_weighting_scheme calc
_refine_ls_wR_factor_gt 0.0782
_refine_ls_wR_factor_ref 0.0804
_reflns_number_gt 4435
_reflns_number_total 5253
_reflns_threshold_expression >2\s(I)
_cod_data_source_file fj2062.cif
_cod_data_source_block I
_cod_original_sg_symbol_H-M 'C 2/c'
_cod_database_code 2216438
_cod_database_fobs_code 2216438

loop_
_symmetry_equiv_pos_as_xyz
'x, y, z'
'-x, y, -z+1/2'
'x+1/2, y+1/2, z'
'-x+1/2, y+1/2, -z+1/2'
'-x, -y, -z'
'x, -y, z-1/2'
'-x+1/2, -y+1/2, -z'
'x+1/2, -y+1/2, z-1/2'

loop_
_atom_site_type_symbol
_atom_site_label
_atom_site_fract_x
_atom_site_fract_y
_atom_site_fract_z
_atom_site_U_iso_or_equiv
_atom_site_adp_type
_atom_site_calc_flag
_atom_site_refinement_flags
_atom_site_occupancy
Pb Pb1 0.0000 0.369453(14) 0.7500 0.03277(8) Uani d S 1
S S1 0.23584(15) 0.88594(17) 0.80144(19) 0.1210(8) Uani d . 1
C C1 0.1039(3) 0.6026(3) 0.8718(3) 0.0527(11) Uani d . 1
H H1 0.0700 0.6391 0.8713 0.063 Uiso calc R 1
C C2 0.1559(3) 0.6481(3) 0.8750(3) 0.0510(11) Uani d . 1
H H2 0.1647 0.7200 0.8774 0.061 Uiso calc R 1
C C3 0.1634(2) 0.4757(3) 0.8719(3) 0.0370(8) Uani d . 1
C C4 0.1862(2) 0.3677(3) 0.8724(2) 0.0363(8) Uani d . 1
C C5 0.2552(3) 0.3402(4) 0.9119(3) 0.0494(10) Uani d . 1
H H5 0.2895 0.3919 0.9379 0.059 Uiso calc R 1
C C6 0.2721(3) 0.2370(4) 0.9124(4) 0.0581(12) Uani d . 1
H H6 0.3179 0.2178 0.9387 0.070 Uiso calc R 1
C C7 0.2206(3) 0.1624(4) 0.8734(3) 0.0555(12) Uani d . 1
H H7 0.2305 0.0917 0.8722 0.067 Uiso calc R 1
C C8 0.1535(3) 0.1949(3) 0.8360(3) 0.0484(11) Uani d . 1
H H8 0.1187 0.1439 0.8102 0.058 Uiso calc R 1
C C9 0.2509(2) 0.5851(3) 0.8679(3) 0.0401(9) Uani d . 1
H H9A 0.2405 0.6467 0.8304 0.048 Uiso calc R 1
H H9B 0.2546 0.5250 0.8383 0.048 Uiso calc R 1
C C10 0.3202(2) 0.6016(3) 0.9593(3) 0.0338(8) Uani d . 1
C C11 0.3293(2) 0.5842(3) 1.0405(3) 0.0417(9) Uani d . 1
H H11 0.2916 0.5629 1.0392 0.050 Uiso calc R 1
C C12 0.3925(3) 0.5976(3) 1.1220(3) 0.0473(10) Uani d . 1
H H12 0.3977 0.5846 1.1756 0.057 Uiso calc R 1
C C13 0.4494(2) 0.6307(3) 1.1254(3) 0.0461(10) Uani d . 1
H H13 0.4925 0.6400 1.1810 0.055 Uiso calc R 1
C C14 0.4414(2) 0.6498(3) 1.0452(3) 0.0418(9) Uani d . 1
H H14 0.4794 0.6719 1.0473 0.050 Uiso calc R 1
C C15 0.3770(2) 0.6362(3) 0.9617(2) 0.0344(8) Uani d . 1
C C16 0.3669(2) 0.6580(3) 0.8735(3) 0.0406(9) Uani d . 1
H H16A 0.3425 0.5989 0.8327 0.049 Uiso calc R 1
H H16B 0.3378 0.7200 0.8454 0.049 Uiso calc R 1
C C17 0.4706(3) 0.5944(4) 0.8856(3) 0.0531(12) Uani d . 1
H H17 0.4635 0.5224 0.8868 0.064 Uiso calc R 1
C C18 0.5209(3) 0.6404(3) 0.8849(4) 0.0606(13) Uani d . 1
H H18 0.5551 0.6042 0.8858 0.073 Uiso calc R 1
C C19 0.4607(2) 0.7666(3) 0.8829(3) 0.0397(9) Uani d . 1
C C20 0.4387(2) 0.8735(3) 0.8845(3) 0.0387(8) Uani d . 1
C C21 0.4112(3) 0.9009(4) 0.9309(3) 0.0506(11) Uani d . 1
H H21 0.4033 0.8496 0.9600 0.061 Uiso calc R 1
C C22 0.3959(3) 1.0061(4) 0.9329(3) 0.0568(12) Uani d . 1
H H22 0.3772 1.0259 0.9630 0.068 Uiso calc R 1
C C23 0.4085(3) 1.0805(4) 0.8903(3) 0.0552(12) Uani d . 1
H H23 0.3990 1.1514 0.8913 0.066 Uiso calc R 1
C C24 0.4356(3) 1.0471(3) 0.8456(3) 0.0479(10) Uani d . 1
H H24 0.4434 1.0977 0.8159 0.057 Uiso calc R 1
C C25 0.1601(5) 0.8640(6) 0.7079(9) 0.110(4) Uani d . 1
N N1 0.4318(2) 0.6750(3) 0.8843(2) 0.0411(8) Uani d . 1
N N2 0.5148(2) 0.7480(3) 0.8825(3) 0.0525(10) Uani d . 1
N N3 0.45138(19) 0.9469(3) 0.8425(2) 0.0406(8) Uani d . 1
N N4 0.1078(2) 0.4945(3) 0.8693(2) 0.0453(8) Uani d . 1
N N5 0.19362(19) 0.5672(3) 0.8739(2) 0.0397(8) Uani d . 1
N N6 0.13584(19) 0.2947(2) 0.8348(2) 0.0395(7) Uani d . 1
N N8 0.1191(6) 0.8507(9) 0.6599(9) 0.182(6) Uani d . 1

loop_
_atom_site_aniso_label
_atom_site_aniso_U_11
_atom_site_aniso_U_22
_atom_site_aniso_U_33
_atom_site_aniso_U_12
_atom_site_aniso_U_13
_atom_site_aniso_U_23
Pb1 0.03127(11) 0.03239(11) 0.04649(12) 0.000 0.02959(9) 0.000
S1 0.1069(18) 0.1023(15) 0.1358(19) 0.0092(13) 0.0626(16) -0.0211(12)
C1 0.052(3) 0.048(2) 0.077(3) 0.000(2) 0.049(3) -0.013(2)
C2 0.053(3) 0.038(2) 0.071(3) -0.007(2) 0.042(3) -0.013(2)
C3 0.032(2) 0.040(2) 0.045(2) -0.0058(17) 0.0253(19) -0.0043(16)
C4 0.034(2) 0.041(2) 0.0406(18) 0.0007(19) 0.0257(16) 0.0017(16)
C5 0.038(2) 0.049(2) 0.065(3) -0.001(2) 0.033(2) -0.001(2)
C6 0.050(3) 0.054(3) 0.083(3) 0.012(2) 0.046(3) 0.005(2)
C7 0.067(4) 0.043(2) 0.069(3) 0.011(2) 0.047(3) 0.008(2)
C8 0.053(3) 0.042(2) 0.054(2) -0.003(2) 0.033(2) 0.0029(19)
C9 0.038(2) 0.044(2) 0.049(2) -0.0081(19) 0.031(2) -0.0035(17)
C10 0.035(2) 0.0303(17) 0.0433(19) -0.0031(16) 0.0271(18) -0.0027(15)
C11 0.047(3) 0.041(2) 0.049(2) -0.0044(19) 0.035(2) -0.0011(17)
C12 0.057(3) 0.048(2) 0.045(2) 0.005(2) 0.034(2) 0.0059(18)
C13 0.040(2) 0.052(2) 0.0383(19) 0.005(2) 0.0193(18) 0.0019(18)
C14 0.035(2) 0.042(2) 0.051(2) 0.0019(18) 0.0268(19) 0.0051(17)
C15 0.035(2) 0.0308(17) 0.0435(18) -0.0022(17) 0.0267(17) 0.0016(16)
C16 0.034(2) 0.048(2) 0.048(2) -0.0022(18) 0.0284(19) 0.0052(17)
C17 0.061(3) 0.040(2) 0.079(3) 0.011(2) 0.053(3) 0.016(2)
C18 0.065(3) 0.051(3) 0.096(4) 0.025(3) 0.064(3) 0.024(2)
C19 0.041(2) 0.042(2) 0.051(2) 0.0016(18) 0.035(2) 0.0061(17)
C20 0.035(2) 0.046(2) 0.0424(19) 0.0030(19) 0.0273(17) 0.0031(17)
C21 0.057(3) 0.056(2) 0.060(3) 0.002(2) 0.046(3) 0.003(2)
C22 0.065(3) 0.060(3) 0.071(3) 0.006(3) 0.054(3) -0.004(2)
C23 0.061(3) 0.047(2) 0.071(3) 0.002(2) 0.047(3) -0.008(2)
C24 0.053(3) 0.043(2) 0.053(2) -0.002(2) 0.035(2) 0.0021(19)
C25 0.094(6) 0.050(3) 0.237(13) -0.030(5) 0.125(8) -0.057(6)
N1 0.042(2) 0.0398(17) 0.055(2) 0.0041(16) 0.0366(18) 0.0092(15)
N2 0.053(3) 0.049(2) 0.081(3) 0.0086(18) 0.054(2) 0.0153(18)
N3 0.042(2) 0.0425(18) 0.0474(19) -0.0031(16) 0.0318(17) -0.0024(14)
N4 0.044(2) 0.0426(18) 0.067(2) -0.0085(16) 0.043(2) -0.0125(16)
N5 0.0315(19) 0.0409(18) 0.0497(19) -0.0052(15) 0.0260(16) -0.0044(14)
N6 0.036(2) 0.0380(17) 0.0478(19) -0.0002(15) 0.0269(17) 0.0018(14)
N8 0.120(9) 0.134(8) 0.213(12) 0.052(7) 0.057(8) -0.044(7)

loop_
_atom_type_symbol
_atom_type_description
_atom_type_scat_dispersion_real
_atom_type_scat_dispersion_imag
_atom_type_scat_source
C C 0.0033 0.0016 'International Tables Vol C Tables 4.2.6.8 and 6.1.1.4'
H H 0.0000 0.0000 'International Tables Vol C Tables 4.2.6.8 and 6.1.1.4'
N N 0.0061 0.0033 'International Tables Vol C Tables 4.2.6.8 and 6.1.1.4'
Pb Pb -3.3944 10.1111 'International Tables Vol C Tables 4.2.6.8 and 6.1.1.4'
S S 0.1246 0.1234 'International Tables Vol C Tables 4.2.6.8 and 6.1.1.4'

loop_
_geom_angle_atom_site_label_1
_geom_angle_atom_site_label_2
_geom_angle_atom_site_label_3
_geom_angle_site_symmetry_1
_geom_angle_site_symmetry_3
_geom_angle
N4 Pb1 N4 . 2_556 107.83(16)
N4 Pb1 N2 . 4_546 127.73(11)
N4 Pb1 N2 2_556 4_546 93.16(12)
N4 Pb1 N2 . 3_445 93.16(12)
N4 Pb1 N2 2_556 3_445 127.73(11)
N2 Pb1 N2 4_546 3_445 111.02(16)
N4 Pb1 N3 . 3_445 80.90(10)
N4 Pb1 N3 2_556 3_445 74.82(10)
N2 Pb1 N3 4_546 3_445 151.37(12)
N2 Pb1 N3 3_445 3_445 61.71(10)
N4 Pb1 N3 . 4_546 74.82(10)
N4 Pb1 N3 2_556 4_546 80.90(10)
N2 Pb1 N3 4_546 4_546 61.71(10)
N2 Pb1 N3 3_445 4_546 151.37(12)
N3 Pb1 N3 3_445 4_546 138.22(14)
C2 C1 N4 . . 110.4(4)
C2 C1 H1 . . 124.8
N4 C1 H1 . . 124.8
C1 C2 N5 . . 106.3(4)
C1 C2 H2 . . 126.8
N5 C2 H2 . . 126.8
N4 C3 N5 . . 110.9(3)
N4 C3 C4 . . 121.9(3)
N5 C3 C4 . . 127.2(4)
N6 C4 C5 . . 121.3(4)
N6 C4 C3 . . 114.9(4)
C5 C4 C3 . . 123.8(4)
C6 C5 C4 . . 119.8(5)
C6 C5 H5 . . 120.1
C4 C5 H5 . . 120.1
C5 C6 C7 . . 119.0(5)
C5 C6 H6 . . 120.5
C7 C6 H6 . . 120.5
C6 C7 C8 . . 118.3(4)
C6 C7 H7 . . 120.9
C8 C7 H7 . . 120.9
N6 C8 C7 . . 123.8(5)
N6 C8 H8 . . 118.1
C7 C8 H8 . . 118.1
N5 C9 C10 . . 113.4(3)
N5 C9 H9A . . 108.9
C10 C9 H9A . . 108.9
N5 C9 H9B . . 108.9
C10 C9 H9B . . 108.9
H9A C9 H9B . . 107.7
C11 C10 C15 . . 119.2(4)
C11 C10 C9 . . 122.3(4)
C15 C10 C9 . . 118.6(3)
C12 C11 C10 . . 121.2(4)
C12 C11 H11 . . 119.4
C10 C11 H11 . . 119.4
C11 C12 C13 . . 120.3(4)
C11 C12 H12 . . 119.9
C13 C12 H12 . . 119.9
C14 C13 C12 . . 119.6(4)
C14 C13 H13 . . 120.2
C12 C13 H13 . . 120.2
C13 C14 C15 . . 120.5(4)
C13 C14 H14 . . 119.8
C15 C14 H14 . . 119.8
C14 C15 C10 . . 119.3(3)
C14 C15 C16 . . 121.4(4)
C10 C15 C16 . . 119.3(3)
N1 C16 C15 . . 113.7(3)
N1 C16 H16A . . 108.8
C15 C16 H16A . . 108.8
N1 C16 H16B . . 108.8
C15 C16 H16B . . 108.8
H16A C16 H16B . . 107.7
C18 C17 N1 . . 106.2(4)
C18 C17 H17 . . 126.9
N1 C17 H17 . . 126.9
C17 C18 N2 . . 110.6(4)
C17 C18 H18 . . 124.7
N2 C18 H18 . . 124.7
N2 C19 N1 . . 111.1(4)
N2 C19 C20 . . 122.1(4)
N1 C19 C20 . . 126.8(4)
N3 C20 C21 . . 121.7(4)
N3 C20 C19 . . 114.9(3)
C21 C20 C19 . . 123.3(4)
C22 C21 C20 . . 118.8(4)
C22 C21 H21 . . 120.6
C20 C21 H21 . . 120.6
C23 C22 C21 . . 119.7(4)
C23 C22 H22 . . 120.2
C21 C22 H22 . . 120.2
C22 C23 C24 . . 118.1(4)
C22 C23 H23 . . 121.0
C24 C23 H23 . . 121.0
N3 C24 C23 . . 124.1(4)
N3 C24 H24 . . 117.9
C23 C24 H24 . . 117.9
N8 C25 S1 . . 177(2)
C19 N1 C17 . . 106.8(4)
C19 N1 C16 . . 129.5(4)
C17 N1 C16 . . 123.2(4)
C19 N2 C18 . . 105.3(4)
C19 N2 Pb1 . 3 107.4(3)
C18 N2 Pb1 . 3 123.1(3)
C24 N3 C20 . . 117.6(3)
C24 N3 Pb1 . 3 126.9(3)
C20 N3 Pb1 . 3 115.4(2)
C3 N4 C1 . . 105.3(4)
C3 N4 Pb1 . . 112.4(2)
C1 N4 Pb1 . . 124.2(3)
C3 N5 C2 . . 107.0(4)
C3 N5 C9 . . 130.0(3)
C2 N5 C9 . . 122.8(3)
C8 N6 C4 . . 117.9(4)

loop_
_geom_bond_atom_site_label_1
_geom_bond_atom_site_label_2
_geom_bond_site_symmetry_2
_geom_bond_distance
Pb1 N4 . 2.689(4)
Pb1 N4 2_556 2.689(4)
Pb1 N2 4_546 2.717(3)
Pb1 N2 3_445 2.717(3)
Pb1 N3 3_445 2.750(3)
Pb1 N3 4_546 2.750(3)
Pb1 N6 . 2.805(3)
Pb1 N6 2_556 2.805(3)
S1 C25 . 1.614(12)
C1 C2 . 1.343(7)
C1 N4 . 1.376(5)
C1 H1 . 0.9300
C2 N5 . 1.373(6)
C2 H2 . 0.9300
C3 N4 . 1.326(5)
C3 N5 . 1.355(5)
C3 C4 . 1.472(5)
C4 N6 . 1.341(5)
C4 C5 . 1.395(6)
C5 C6 . 1.367(6)
C5 H5 . 0.9300
C6 C7 . 1.370(7)
C6 H6 . 0.9300
C7 C8 . 1.382(7)
C7 H7 . 0.9300
C8 N6 . 1.329(5)
C8 H8 . 0.9300
C9 N5 . 1.458(5)
C9 C10 . 1.515(6)
C9 H9A . 0.9700
C9 H9B . 0.9700
C10 C11 . 1.389(5)
C10 C15 . 1.405(5)
C11 C12 . 1.364(7)
C11 H11 . 0.9300
C12 C13 . 1.392(7)
C12 H12 . 0.9300
C13 C14 . 1.387(6)
C13 H13 . 0.9300
C14 C15 . 1.394(6)
C14 H14 . 0.9300
C15 C16 . 1.512(5)
C16 N1 . 1.462(5)
C16 H16A . 0.9700
C16 H16B . 0.9700
C17 C18 . 1.347(7)
C17 N1 . 1.371(6)
C17 H17 . 0.9300
C18 N2 . 1.368(5)
C18 H18 . 0.9300
C19 N2 . 1.322(5)
C19 N1 . 1.359(5)
C19 C20 . 1.460(5)
C20 N3 . 1.352(5)
C20 C21 . 1.396(5)
C21 C22 . 1.387(6)
C21 H21 . 0.9300
C22 C23 . 1.368(7)
C22 H22 . 0.9300
C23 C24 . 1.381(6)
C23 H23 . 0.9300
C24 N3 . 1.336(5)
C24 H24 . 0.9300
C25 N8 . 0.858(13)
N2 Pb1 3 2.717(3)
N3 Pb1 3 2.750(3)

loop_
_geom_torsion_atom_site_label_1
_geom_torsion_atom_site_label_2
_geom_torsion_atom_site_label_3
_geom_torsion_atom_site_label_4
_geom_torsion_site_symmetry_1
_geom_torsion_site_symmetry_4
_geom_torsion
N4 C1 C2 N5 . . 0.4(6)
N4 C3 C4 N6 . . 25.5(5)
N5 C3 C4 N6 . . -154.5(4)
N4 C3 C4 C5 . . -151.8(4)
N5 C3 C4 C5 . . 28.2(6)
N6 C4 C5 C6 . . 0.3(6)
C3 C4 C5 C6 . . 177.5(4)
C4 C5 C6 C7 . . 0.2(7)
C5 C6 C7 C8 . . -0.6(7)
C6 C7 C8 N6 . . 0.7(7)
N5 C9 C10 C11 . . 9.7(6)
N5 C9 C10 C15 . . -170.0(3)
C15 C10 C11 C12 . . -1.6(6)
C9 C10 C11 C12 . . 178.7(4)
C10 C11 C12 C13 . . 0.9(7)
C11 C12 C13 C14 . . -0.1(6)
C12 C13 C14 C15 . . 0.1(6)
C13 C14 C15 C10 . . -0.7(6)
C13 C14 C15 C16 . . 179.2(4)
C11 C10 C15 C14 . . 1.5(6)
C9 C10 C15 C14 . . -178.8(4)
C11 C10 C15 C16 . . -178.4(3)
C9 C10 C15 C16 . . 1.3(5)
C14 C15 C16 N1 . . 10.4(5)
C10 C15 C16 N1 . . -169.7(3)
N1 C17 C18 N2 . . -0.4(6)
N2 C19 C20 N3 . . 31.1(6)
N1 C19 C20 N3 . . -151.0(4)
N2 C19 C20 C21 . . -144.5(5)
N1 C19 C20 C21 . . 33.4(7)
N3 C20 C21 C22 . . 0.8(7)
C19 C20 C21 C22 . . 176.1(5)
C20 C21 C22 C23 . . -0.5(8)
C21 C22 C23 C24 . . 0.6(8)
C22 C23 C24 N3 . . -1.0(8)
N2 C19 N1 C17 . . 0.5(5)
C20 C19 N1 C17 . . -177.6(4)
N2 C19 N1 C16 . . -171.2(4)
C20 C19 N1 C16 . . 10.7(7)
C18 C17 N1 C19 . . 0.0(5)
C18 C17 N1 C16 . . 172.3(4)
C15 C16 N1 C19 . . -103.2(5)
C15 C16 N1 C17 . . 86.3(5)
N1 C19 N2 C18 . . -0.7(5)
C20 C19 N2 C18 . . 177.5(4)
N1 C19 N2 Pb1 . 3 132.1(3)
C20 C19 N2 Pb1 . 3 -49.7(5)
C17 C18 N2 C19 . . 0.7(6)
C17 C18 N2 Pb1 . 3 -122.6(4)
C23 C24 N3 C20 . . 1.2(7)
C23 C24 N3 Pb1 . 3 177.0(4)
C21 C20 N3 C24 . . -1.1(6)
C19 C20 N3 C24 . . -176.8(4)
C21 C20 N3 Pb1 . 3 -177.4(3)
C19 C20 N3 Pb1 . 3 6.9(5)
N5 C3 N4 C1 . . -1.4(5)
C4 C3 N4 C1 . . 178.6(4)
N5 C3 N4 Pb1 . . 136.6(3)
C4 C3 N4 Pb1 . . -43.4(4)
C2 C1 N4 C3 . . 0.6(5)
C2 C1 N4 Pb1 . . -131.0(4)
N4 Pb1 N4 C3 2_556 . -122.7(3)
N2 Pb1 N4 C3 4_546 . -13.9(3)
N2 Pb1 N4 C3 3_445 . 105.9(3)
N3 Pb1 N4 C3 3_445 . 166.6(3)
N3 Pb1 N4 C3 4_546 . -47.7(3)
N4 Pb1 N4 C1 2_556 . 6.1(3)
N2 Pb1 N4 C1 4_546 . 114.9(3)
N2 Pb1 N4 C1 3_445 . -125.3(3)
N3 Pb1 N4 C1 3_445 . -64.7(3)
N3 Pb1 N4 C1 4_546 . 81.0(3)
N4 C3 N5 C2 . . 1.6(5)
C4 C3 N5 C2 . . -178.4(4)
N4 C3 N5 C9 . . -173.1(4)
C4 C3 N5 C9 . . 6.9(7)
C1 C2 N5 C3 . . -1.2(5)
C1 C2 N5 C9 . . 174.0(4)
C10 C9 N5 C3 . . -98.8(5)
C10 C9 N5 C2 . . 87.2(5)
C7 C8 N6 C4 . . -0.2(6)
C5 C4 N6 C8 . . -0.3(5)
C3 C4 N6 C8 . . -177.6(3)
